data_4038563
loop_
_publ_author_name
'Wang, Yingchun'
'Opsomer, Tomas'
'Van Meervelt, Luc'
'Dehaen, Wim'

_publ_section_title
;
 Ring-Degenerate Rearrangement Resulting from the Azo Coupling Reaction of
 a 3-Aryl-1,3a,6a-triazapentalene.
;
_journal_name_full 'The Journal of organic chemistry'
_journal_paper_doi 10.1021/acs.joc.0c01153
_journal_year 2020
_chemical_formula_moiety 'C19 H15 N5 O2'
_chemical_formula_sum 'C19 H15 N5 O2'
_chemical_formula_weight 345.36
_space_group_crystal_system triclinic
_space_group_IT_number 2
_space_group_name_Hall '-P 1'
_space_group_name_H-M_alt 'P -1'
_atom_sites_solution_hydrogens geom
_atom_sites_solution_primary direct
_audit_creation_date 2018-09-25
_audit_creation_method
;
Olex2 1.2
(compiled 2018.05.29 svn.r3510 for OlexSys, GUI svn.r5506)
;
_cell_angle_alpha 71.132(3)
_cell_angle_beta 83.894(4)
_cell_angle_gamma 76.917(4)
_cell_formula_units_Z 6
_cell_length_a 10.4950(6)
_cell_length_b 14.6071(6)
_cell_length_c 17.6793(6)
_cell_measurement_reflns_used 1336
_cell_measurement_temperature 293(2)
_cell_measurement_theta_max 22.2170
_cell_measurement_theta_min 2.7510
_cell_volume 2496.4(2)
_computing_cell_refinement 'CrysAlisPro 1.171.39.46 (Rigaku OD, 2018)'
_computing_data_collection 'CrysAlisPro 1.171.39.46 (Rigaku OD, 2018)'
_computing_data_reduction 'CrysAlisPro 1.171.39.46 (Rigaku OD, 2018)'
_computing_molecular_graphics 'Olex2 (Dolomanov et al., 2009)'
_computing_publication_material 'Olex2 (Dolomanov et al., 2009)'
_computing_structure_refinement 'ShelXL (Sheldrick, 2015)'
_computing_structure_solution 'XS (Sheldrick, 2008)'
_diffrn_ambient_temperature 293(2)
_diffrn_detector 'CCD plate'
_diffrn_detector_area_resol_mean 15.9631
_diffrn_detector_type Eos
_diffrn_measured_fraction_theta_full 0.998
_diffrn_measured_fraction_theta_max 0.998
_diffrn_measurement_details
;
List of Runs (angles in degrees, time in seconds):

  # Type    Start    End  Width  t~exp~   \w     \q     \k     \f   Frames
--------------------------------------------------------------------------
  1  \w    -47.00  53.00   1.00   22.50    --  -17.15  77.00-150.00  100
  2  \w    -87.00 -12.00   1.00   22.50    --  -17.15 -77.00  90.00   75
;
_diffrn_measurement_device 'four-circle diffractometer'
_diffrn_measurement_device_type 'SuperNova, Single source at offset/far, Eos'
_diffrn_measurement_method '\w scans'
_diffrn_orient_matrix_type 'CrysAlisPro convention (1999,Acta A55,543-557)'
_diffrn_orient_matrix_UB_11 -0.0259472000
_diffrn_orient_matrix_UB_12 0.0277283000
_diffrn_orient_matrix_UB_13 0.0265789000
_diffrn_orient_matrix_UB_21 -0.0221388000
_diffrn_orient_matrix_UB_22 0.0420548000
_diffrn_orient_matrix_UB_23 -0.0330795000
_diffrn_orient_matrix_UB_31 -0.0605517000
_diffrn_orient_matrix_UB_32 -0.0149188000
_diffrn_orient_matrix_UB_33 0.0024898000
_diffrn_radiation_monochromator mirror
_diffrn_radiation_probe x-ray
_diffrn_radiation_type MoK\a
_diffrn_radiation_wavelength 0.71073
_diffrn_reflns_av_R_equivalents 0.0353
_diffrn_reflns_av_unetI/netI 0.0370
_diffrn_reflns_Laue_measured_fraction_full 0.998
_diffrn_reflns_Laue_measured_fraction_max 0.998
_diffrn_reflns_limit_h_max 13
_diffrn_reflns_limit_h_min -13
_diffrn_reflns_limit_k_max 18
_diffrn_reflns_limit_k_min -18
_diffrn_reflns_limit_l_max 22
_diffrn_reflns_limit_l_min -22
_diffrn_reflns_number 51091
_diffrn_reflns_point_group_measured_fraction_full 0.998
_diffrn_reflns_point_group_measured_fraction_max 0.998
_diffrn_reflns_theta_full 25.242
_diffrn_reflns_theta_max 26.370
_diffrn_reflns_theta_min 2.436
_diffrn_source 'micro-focus sealed X-ray tube'
_diffrn_source_type 'SuperNova (Mo) X-ray Source'
_exptl_absorpt_coefficient_mu 0.094
_exptl_absorpt_correction_T_max 1.00000
_exptl_absorpt_correction_T_min 0.59543
_exptl_absorpt_correction_type multi-scan
_exptl_absorpt_process_details
;
CrysAlisPro 1.171.39.46 (Rigaku Oxford Diffraction, 2018)
Empirical absorption correction using spherical harmonics,
 implemented in SCALE3 ABSPACK scaling algorithm.
;
_exptl_crystal_colour red
_exptl_crystal_colour_primary red
_exptl_crystal_density_diffrn 1.378
_exptl_crystal_description plate
_exptl_crystal_F_000 1080
_exptl_crystal_size_max 0.5
_exptl_crystal_size_mid 0.15
_exptl_crystal_size_min 0.05
_refine_diff_density_max 0.435
_refine_diff_density_min -0.242
_refine_diff_density_rms 0.058
_refine_ls_extinction_method none
_refine_ls_goodness_of_fit_ref 1.023
_refine_ls_hydrogen_treatment constr
_refine_ls_matrix_type full
_refine_ls_number_parameters 706
_refine_ls_number_reflns 10167
_refine_ls_number_restraints 0
_refine_ls_restrained_S_all 1.023
_refine_ls_R_factor_all 0.1364
_refine_ls_R_factor_gt 0.0792
_refine_ls_shift/su_max 0.000
_refine_ls_shift/su_mean 0.000
_refine_ls_structure_factor_coef Fsqd
_refine_ls_weighting_details 'w=1/[\s^2^(Fo^2^)+(0.1199P)^2^+1.1856P] where P=(Fo^2^+2Fc^2^)/3'
_refine_ls_weighting_scheme calc
_refine_ls_wR_factor_gt 0.2122
_refine_ls_wR_factor_ref 0.2607
_reflns_Friedel_coverage 0.000
_reflns_number_gt 5473
_reflns_number_total 10167
_reflns_threshold_expression 'I > 2\s(I)'
_cod_data_source_file jo0c01153_si_003.cif
_cod_data_source_block wdh1083
_cod_database_code 4038563
_shelx_shelxl_version_number 2016/4
_chemical_oxdiff_formula 'C19 H15 N5 O2'
_chemical_oxdiff_usercomment YC057
_shelx_space_group_comment
;
The symmetry employed for this shelxl refinement is uniquely defined
by the following loop, which should always be used as a source of
symmetry information in preference to the above space-group names.
They are only intended as comments.
;
_shelx_estimated_absorpt_t_max 0.995
_shelx_estimated_absorpt_t_min 0.955
_reflns_odcompleteness_completeness 73.26
_reflns_odcompleteness_iscentric 1
_reflns_odcompleteness_theta 26.32
_olex2_refinement_description
;
1. Fixed Uiso
 At 1.2 times of:
  All C(H) groups
 At 1.5 times of:
  All C(H,H,H) groups
2.a Aromatic/amide H refined with riding coordinates:
 C29(H29), C30(H30), C33(H33), C38(H38), C39(H39), C40(H40), C41(H41),
 C42(H42), C44(H44), C45(H45), C47(H47), C48(H48), C3(H3), C4(H4), C7(H7),
 C12(H12), C13(H13), C14(H14), C15(H15), C16(H16), C18(H18), C19(H19), C21(H21),
  C22(H22), C55(H55), C56(H56), C59(H59), C64(H64), C65(H65), C66(H66),
 C67(H67), C68(H68), C70(H70), C71(H71), C73(H73), C74(H74)
2.b Idealised Me refined as rotating group:
 C52(H52A,H52B,H52C), C26(H26A,H26B,H26C), C78(H78A,H78B,H78C)
;
_olex2_submission_special_instructions 'No special instructions were received'
_oxdiff_exptl_absorpt_empirical_details
;
Empirical correction (ABSPACK) includes:
- Absorption correction using spherical harmonics
- Frame scaling
;
_oxdiff_exptl_absorpt_empirical_full_max 1.719
_oxdiff_exptl_absorpt_empirical_full_min 0.539

loop_
_space_group_symop_operation_xyz
'x, y, z'
'-x, -y, -z'

loop_
_atom_site_label
_atom_site_type_symbol
_atom_site_fract_x
_atom_site_fract_y
_atom_site_fract_z
_atom_site_U_iso_or_equiv
_atom_site_adp_type
_atom_site_occupancy
_atom_site_site_symmetry_order
_atom_site_calc_flag
_atom_site_refinement_flags_posn
_atom_site_refinement_flags_adp
_atom_site_refinement_flags_occupancy
_atom_site_disorder_assembly
_atom_site_disorder_group
N27 N 0.5203(2) 0.46389(18) 0.19317(14) 0.0498(6) Uani 1 1 d . . . . .
N28 N 0.5186(2) 0.47754(17) 0.26385(14) 0.0467(6) Uani 1 1 d . . . . .
C29 C 0.5219(3) 0.5536(2) 0.2932(2) 0.0580(8) Uani 1 1 d . . . . .
H29 H 0.531627 0.617093 0.263249 0.070 Uiso 1 1 calc R . . . .
C30 C 0.5084(3) 0.5186(2) 0.3740(2) 0.0581(8) Uani 1 1 d . . . . .
H30 H 0.507008 0.554757 0.408856 0.070 Uiso 1 1 calc R . . . .
C31 C 0.4968(3) 0.4195(2) 0.39672(18) 0.0478(7) Uani 1 1 d . . . . .
N32 N 0.5028(2) 0.39579(17) 0.32607(14) 0.0437(6) Uani 1 1 d . . . . .
C33 C 0.4932(3) 0.3254(2) 0.29348(17) 0.0435(7) Uani 1 1 d . . . . .
H33 H 0.481027 0.261624 0.320500 0.052 Uiso 1 1 calc R . . . .
C34 C 0.5051(3) 0.3683(2) 0.21183(17) 0.0425(6) Uani 1 1 d . . . . .
N35 N 0.4872(2) 0.35434(19) 0.47061(15) 0.0514(6) Uani 1 1 d . . . . .
N36 N 0.4901(2) 0.26574(19) 0.47136(14) 0.0507(6) Uani 1 1 d . . . . .
C37 C 0.4794(3) 0.1987(2) 0.54867(18) 0.0521(8) Uani 1 1 d . . . . .
C38 C 0.4357(4) 0.2259(3) 0.6166(2) 0.0669(9) Uani 1 1 d . . . . .
H38 H 0.411858 0.292322 0.613279 0.080 Uiso 1 1 calc R . . . .
C39 C 0.4278(4) 0.1541(4) 0.6891(2) 0.0800(11) Uani 1 1 d . . . . .
H39 H 0.398014 0.172859 0.734442 0.096 Uiso 1 1 calc R . . . .
C40 C 0.4629(4) 0.0560(3) 0.6958(2) 0.0828(12) Uani 1 1 d . . . . .
H40 H 0.458161 0.008277 0.745231 0.099 Uiso 1 1 calc R . . . .
C41 C 0.5051(5) 0.0289(3) 0.6286(3) 0.0921(13) Uani 1 1 d . . . . .
H41 H 0.529101 -0.037687 0.632489 0.111 Uiso 1 1 calc R . . . .
C42 C 0.5124(4) 0.0999(3) 0.5551(2) 0.0714(10) Uani 1 1 d . . . . .
H42 H 0.539837 0.080720 0.509741 0.086 Uiso 1 1 calc R . . . .
C43 C 0.4984(3) 0.3259(2) 0.14814(16) 0.0413(6) Uani 1 1 d . . . . .
C44 C 0.5286(3) 0.3751(2) 0.06901(18) 0.0496(7) Uani 1 1 d . . . . .
H44 H 0.556883 0.434278 0.056682 0.060 Uiso 1 1 calc R . . . .
C45 C 0.5172(3) 0.3373(2) 0.00847(18) 0.0508(7) Uani 1 1 d . . . . .
H45 H 0.536043 0.371723 -0.044294 0.061 Uiso 1 1 calc R . . . .
C46 C 0.4774(3) 0.2475(2) 0.02620(17) 0.0467(7) Uani 1 1 d . . . . .
C47 C 0.4502(3) 0.1968(2) 0.10550(18) 0.0518(8) Uani 1 1 d . . . . .
H47 H 0.425215 0.136336 0.118095 0.062 Uiso 1 1 calc R . . . .
C48 C 0.4600(3) 0.2356(2) 0.16546(18) 0.0519(8) Uani 1 1 d . . . . .
H48 H 0.440911 0.201229 0.218197 0.062 Uiso 1 1 calc R . . . .
C49 C 0.4624(3) 0.2103(2) -0.0406(2) 0.0522(8) Uani 1 1 d . . . . .
O50 O 0.4947(3) 0.2475(2) -0.10940(15) 0.0882(9) Uani 1 1 d . . . . .
O51 O 0.4105(2) 0.13030(17) -0.01667(13) 0.0643(6) Uani 1 1 d . . . . .
C52 C 0.3841(4) 0.0909(3) -0.0768(2) 0.0773(11) Uani 1 1 d . . . . .
H52A H 0.318883 0.138173 -0.111434 0.116 Uiso 1 1 calc GR . . . .
H52B H 0.352778 0.030896 -0.051553 0.116 Uiso 1 1 calc GR . . . .
H52C H 0.463033 0.077314 -0.107615 0.116 Uiso 1 1 calc GR . . . .
N1 N 0.1977(3) 0.54246(19) 0.04758(16) 0.0577(7) Uani 1 1 d . . . . .
N2 N 0.2009(3) 0.55209(19) 0.11970(16) 0.0560(7) Uani 1 1 d . . . . .
C3 C 0.2156(3) 0.6226(2) 0.1516(2) 0.0651(9) Uani 1 1 d . . . . .
H3 H 0.230905 0.685094 0.122927 0.078 Uiso 1 1 calc R . . . .
C4 C 0.2040(3) 0.5854(2) 0.2324(2) 0.0628(9) Uani 1 1 d . . . . .
H4 H 0.209201 0.618540 0.268552 0.075 Uiso 1 1 calc R . . . .
C5 C 0.1829(3) 0.4885(2) 0.25264(19) 0.0523(8) Uani 1 1 d . . . . .
N6 N 0.1810(2) 0.46999(18) 0.18057(15) 0.0499(6) Uani 1 1 d . . . . .
C7 C 0.1635(3) 0.4037(2) 0.14502(18) 0.0510(7) Uani 1 1 d . . . . .
H7 H 0.147565 0.340645 0.170296 0.061 Uiso 1 1 calc R . . . .
C8 C 0.1744(3) 0.4498(2) 0.06389(18) 0.0486(7) Uani 1 1 d . . . . .
N9 N 0.1741(2) 0.4220(2) 0.32517(15) 0.0543(7) Uani 1 1 d . . . . .
N10 N 0.1672(2) 0.3359(2) 0.32370(15) 0.0547(7) Uani 1 1 d . . . . .
C11 C 0.1588(3) 0.2664(2) 0.40096(19) 0.0556(8) Uani 1 1 d . . . . .
C12 C 0.1393(3) 0.2905(3) 0.4720(2) 0.0657(9) Uani 1 1 d . . . . .
H12 H 0.132762 0.355283 0.471478 0.079 Uiso 1 1 calc R . . . .
C13 C 0.1299(4) 0.2172(3) 0.5427(2) 0.0791(11) Uani 1 1 d . . . . .
H13 H 0.116887 0.233056 0.590208 0.095 Uiso 1 1 calc R . . . .
C14 C 0.1389(4) 0.1218(4) 0.5455(3) 0.0915(13) Uani 1 1 d . . . . .
H14 H 0.132309 0.073304 0.594316 0.110 Uiso 1 1 calc R . . . .
C15 C 0.1579(5) 0.0976(3) 0.4759(3) 0.1036(15) Uani 1 1 d . . . . .
H15 H 0.164374 0.032599 0.477174 0.124 Uiso 1 1 calc R . . . .
C16 C 0.1675(4) 0.1706(3) 0.4035(2) 0.0788(11) Uani 1 1 d . . . . .
H16 H 0.180021 0.154280 0.356164 0.095 Uiso 1 1 calc R . . . .
C17 C 0.1625(3) 0.4115(2) -0.00198(18) 0.0492(7) Uani 1 1 d . . . . .
C18 C 0.1925(3) 0.4613(2) -0.08051(19) 0.0604(9) Uani 1 1 d . . . . .
H18 H 0.221884 0.519978 -0.092216 0.072 Uiso 1 1 calc R . . . .
C19 C 0.1796(3) 0.4253(3) -0.1414(2) 0.0625(9) Uani 1 1 d . . . . .
H19 H 0.199880 0.460167 -0.193816 0.075 Uiso 1 1 calc R . . . .
C20 C 0.1368(3) 0.3379(2) -0.12577(18) 0.0537(8) Uani 1 1 d . . . . .
C21 C 0.1082(3) 0.2873(3) -0.04696(19) 0.0606(9) Uani 1 1 d . . . . .
H21 H 0.079613 0.228247 -0.035201 0.073 Uiso 1 1 calc R . . . .
C22 C 0.1216(3) 0.3229(3) 0.01357(19) 0.0587(8) Uani 1 1 d . . . . .
H22 H 0.103001 0.287371 0.066072 0.070 Uiso 1 1 calc R . . . .
C23 C 0.1254(3) 0.3010(3) -0.1937(2) 0.0611(9) Uani 1 1 d . . . . .
O24 O 0.1555(3) 0.3407(2) -0.26258(16) 0.0930(9) Uani 1 1 d . . . . .
O25 O 0.0789(2) 0.21769(18) -0.16992(13) 0.0683(7) Uani 1 1 d . . . . .
C26 C 0.0627(4) 0.1779(3) -0.2322(2) 0.0803(11) Uani 1 1 d . . . . .
H26A H 0.004945 0.226434 -0.271109 0.120 Uiso 1 1 calc GR . . . .
H26B H 0.026179 0.119884 -0.209452 0.120 Uiso 1 1 calc GR . . . .
H26C H 0.146294 0.160965 -0.257597 0.120 Uiso 1 1 calc GR . . . .
N53 N 0.8343(3) 0.38725(18) 0.34219(15) 0.0539(7) Uani 1 1 d . . . . .
N54 N 0.8284(3) 0.40347(18) 0.41252(15) 0.0540(7) Uani 1 1 d . . . . .
C55 C 0.8278(4) 0.4809(2) 0.4412(2) 0.0664(9) Uani 1 1 d . . . . .
H55 H 0.835651 0.544712 0.410928 0.080 Uiso 1 1 calc R . . . .
C56 C 0.8136(4) 0.4461(2) 0.5222(2) 0.0671(9) Uani 1 1 d . . . . .
H56 H 0.810007 0.483019 0.556776 0.081 Uiso 1 1 calc R . . . .
C57 C 0.8054(3) 0.3464(2) 0.5457(2) 0.0563(8) Uani 1 1 d . . . . .
N58 N 0.8148(2) 0.32151(18) 0.47539(15) 0.0510(6) Uani 1 1 d . . . . .
C59 C 0.8126(3) 0.2483(2) 0.44364(18) 0.0493(7) Uani 1 1 d . . . . .
H59 H 0.804582 0.183671 0.471073 0.059 Uiso 1 1 calc R . . . .
C60 C 0.8249(3) 0.2909(2) 0.36214(18) 0.0478(7) Uani 1 1 d . . . . .
N61 N 0.7954(3) 0.2807(2) 0.61933(16) 0.0576(7) Uani 1 1 d . . . . .
N62 N 0.8027(3) 0.1923(2) 0.61858(15) 0.0553(7) Uani 1 1 d . . . . .
C63 C 0.7944(3) 0.1225(2) 0.69505(19) 0.0534(8) Uani 1 1 d . . . . .
C64 C 0.7328(3) 0.1450(3) 0.7623(2) 0.0667(9) Uani 1 1 d . . . . .
H64 H 0.693632 0.209884 0.759227 0.080 Uiso 1 1 calc R . . . .
C65 C 0.7307(4) 0.0703(4) 0.8334(2) 0.0804(12) Uani 1 1 d . . . . .
H65 H 0.688422 0.085309 0.878162 0.096 Uiso 1 1 calc R . . . .
C66 C 0.7891(4) -0.0257(3) 0.8400(2) 0.0817(12) Uani 1 1 d . . . . .
H66 H 0.789657 -0.074875 0.889046 0.098 Uiso 1 1 calc R . . . .
C67 C 0.8465(4) -0.0479(3) 0.7736(3) 0.0816(11) Uani 1 1 d . . . . .
H67 H 0.884249 -0.113210 0.777239 0.098 Uiso 1 1 calc R . . . .
C68 C 0.8493(4) 0.0250(3) 0.7011(2) 0.0660(9) Uani 1 1 d . . . . .
H68 H 0.888174 0.008567 0.656137 0.079 Uiso 1 1 calc R . . . .
C69 C 0.8256(3) 0.2446(2) 0.29988(17) 0.0466(7) Uani 1 1 d . . . . .
C70 C 0.8562(3) 0.2926(2) 0.22081(18) 0.0515(8) Uani 1 1 d . . . . .
H70 H 0.881206 0.353139 0.207521 0.062 Uiso 1 1 calc R . . . .
C71 C 0.8499(3) 0.2512(2) 0.16146(18) 0.0536(8) Uani 1 1 d . . . . .
H71 H 0.868515 0.284822 0.108439 0.064 Uiso 1 1 calc R . . . .
C72 C 0.8158(3) 0.1597(2) 0.18078(18) 0.0511(7) Uani 1 1 d . . . . .
C73 C 0.7863(3) 0.1112(2) 0.2601(2) 0.0609(9) Uani 1 1 d . . . . .
H73 H 0.763605 0.049755 0.273737 0.073 Uiso 1 1 calc R . . . .
C74 C 0.7904(3) 0.1536(2) 0.31867(19) 0.0558(8) Uani 1 1 d . . . . .
H74 H 0.769366 0.120774 0.371495 0.067 Uiso 1 1 calc R . . . .
C75 C 0.8080(3) 0.1118(3) 0.1199(2) 0.0597(8) Uani 1 1 d . . . . .
O76 O 0.7588(3) 0.0409(2) 0.13260(15) 0.0875(9) Uani 1 1 d . . . . .
O77 O 0.8619(3) 0.15403(19) 0.04968(15) 0.0790(8) Uani 1 1 d . . . . .
C78 C 0.8529(5) 0.1124(3) -0.0125(2) 0.1004(15) Uani 1 1 d . . . . .
H78A H 0.908846 0.138117 -0.057256 0.151 Uiso 1 1 calc GR . . . .
H78B H 0.764073 0.129604 -0.028988 0.151 Uiso 1 1 calc GR . . . .
H78C H 0.879694 0.041837 0.007349 0.151 Uiso 1 1 calc GR . . . .

loop_
_atom_site_aniso_label
_atom_site_aniso_U_11
_atom_site_aniso_U_22
_atom_site_aniso_U_33
_atom_site_aniso_U_23
_atom_site_aniso_U_13
_atom_site_aniso_U_12
N27 0.0612(16) 0.0407(14) 0.0468(15) -0.0113(12) -0.0017(12) -0.0123(12)
N28 0.0570(15) 0.0363(13) 0.0468(14) -0.0105(11) -0.0034(11) -0.0125(11)
C29 0.072(2) 0.0424(18) 0.064(2) -0.0194(16) 0.0011(17) -0.0180(15)
C30 0.070(2) 0.053(2) 0.059(2) -0.0248(16) -0.0015(17) -0.0177(16)
C31 0.0537(18) 0.0488(18) 0.0442(17) -0.0177(14) -0.0010(13) -0.0126(14)
N32 0.0472(14) 0.0389(13) 0.0438(14) -0.0096(11) -0.0007(11) -0.0114(10)
C33 0.0476(16) 0.0396(16) 0.0444(17) -0.0128(13) -0.0030(13) -0.0107(12)
C34 0.0426(15) 0.0363(15) 0.0462(17) -0.0113(13) -0.0011(12) -0.0059(12)
N35 0.0514(15) 0.0556(17) 0.0501(15) -0.0191(13) -0.0013(12) -0.0129(12)
N36 0.0563(15) 0.0514(16) 0.0476(15) -0.0161(12) -0.0002(12) -0.0170(12)
C37 0.0505(18) 0.060(2) 0.0492(18) -0.0141(16) 0.0000(14) -0.0219(15)
C38 0.081(2) 0.071(2) 0.052(2) -0.0167(18) 0.0012(18) -0.0263(19)
C39 0.086(3) 0.104(3) 0.052(2) -0.019(2) 0.0031(19) -0.035(2)
C40 0.092(3) 0.087(3) 0.061(3) 0.004(2) -0.009(2) -0.035(2)
C41 0.116(4) 0.064(3) 0.085(3) -0.001(2) -0.004(3) -0.027(2)
C42 0.091(3) 0.056(2) 0.065(2) -0.0161(18) 0.006(2) -0.0195(19)
C43 0.0424(15) 0.0359(15) 0.0433(16) -0.0102(12) -0.0046(12) -0.0049(12)
C44 0.0612(19) 0.0387(16) 0.0494(18) -0.0121(14) 0.0033(14) -0.0159(14)
C45 0.065(2) 0.0436(17) 0.0418(17) -0.0101(14) 0.0059(14) -0.0154(14)
C46 0.0489(17) 0.0448(17) 0.0479(17) -0.0169(14) -0.0016(13) -0.0092(13)
C47 0.066(2) 0.0392(17) 0.0498(18) -0.0085(14) -0.0044(15) -0.0176(14)
C48 0.068(2) 0.0436(17) 0.0432(17) -0.0080(14) -0.0045(14) -0.0158(15)
C49 0.0557(19) 0.0478(18) 0.053(2) -0.0177(15) -0.0026(15) -0.0072(15)
O50 0.143(3) 0.0776(18) 0.0558(16) -0.0288(14) 0.0221(16) -0.0463(17)
O51 0.0896(17) 0.0608(14) 0.0542(13) -0.0211(11) -0.0084(12) -0.0310(13)
C52 0.097(3) 0.071(3) 0.076(3) -0.034(2) -0.019(2) -0.019(2)
N1 0.0646(17) 0.0480(16) 0.0529(17) -0.0065(13) -0.0016(13) -0.0099(13)
N2 0.0605(17) 0.0450(16) 0.0558(17) -0.0086(13) 0.0022(13) -0.0094(12)
C3 0.071(2) 0.0442(19) 0.077(3) -0.0176(18) 0.0070(19) -0.0129(16)
C4 0.065(2) 0.054(2) 0.070(2) -0.0243(18) -0.0012(18) -0.0082(16)
C5 0.0530(18) 0.0482(18) 0.054(2) -0.0156(15) -0.0009(15) -0.0091(14)
N6 0.0523(15) 0.0407(14) 0.0530(16) -0.0093(12) -0.0003(12) -0.0104(11)
C7 0.0500(17) 0.0499(18) 0.0501(18) -0.0101(15) -0.0012(14) -0.0126(14)
C8 0.0414(16) 0.0447(18) 0.0520(19) -0.0064(14) -0.0036(13) -0.0054(13)
N9 0.0507(15) 0.0559(17) 0.0568(17) -0.0180(14) 0.0001(12) -0.0121(12)
N10 0.0566(16) 0.0554(17) 0.0526(16) -0.0157(13) -0.0004(12) -0.0146(13)
C11 0.0516(18) 0.058(2) 0.0525(19) -0.0091(16) -0.0023(15) -0.0127(15)
C12 0.071(2) 0.072(2) 0.052(2) -0.0128(18) -0.0007(17) -0.0196(18)
C13 0.081(3) 0.096(3) 0.054(2) -0.011(2) -0.0009(19) -0.024(2)
C14 0.097(3) 0.086(3) 0.064(3) 0.011(2) -0.001(2) -0.016(2)
C15 0.140(4) 0.059(3) 0.089(3) 0.004(2) -0.004(3) -0.013(3)
C16 0.103(3) 0.056(2) 0.071(3) -0.0140(19) -0.007(2) -0.008(2)
C17 0.0431(16) 0.0543(19) 0.0462(18) -0.0107(15) -0.0023(13) -0.0088(14)
C18 0.074(2) 0.0471(19) 0.052(2) -0.0031(15) -0.0032(16) -0.0148(16)
C19 0.076(2) 0.060(2) 0.0445(19) -0.0075(16) 0.0028(16) -0.0152(18)
C20 0.0549(19) 0.0537(19) 0.0478(18) -0.0094(15) -0.0052(14) -0.0092(15)
C21 0.067(2) 0.062(2) 0.053(2) -0.0093(17) -0.0017(16) -0.0253(17)
C22 0.060(2) 0.069(2) 0.0421(18) -0.0056(16) -0.0004(15) -0.0226(17)
C23 0.058(2) 0.062(2) 0.056(2) -0.0118(18) -0.0020(16) -0.0074(17)
O24 0.134(3) 0.090(2) 0.0563(17) -0.0189(15) 0.0133(16) -0.0398(18)
O25 0.0785(16) 0.0758(17) 0.0550(14) -0.0195(12) -0.0085(12) -0.0224(13)
C26 0.095(3) 0.092(3) 0.063(2) -0.030(2) -0.013(2) -0.023(2)
N53 0.0656(17) 0.0449(15) 0.0495(16) -0.0105(12) -0.0076(12) -0.0111(12)
N54 0.0670(17) 0.0414(15) 0.0519(16) -0.0104(12) -0.0073(13) -0.0113(12)
C55 0.092(3) 0.0439(19) 0.069(2) -0.0220(17) -0.0030(19) -0.0172(17)
C56 0.091(3) 0.050(2) 0.068(2) -0.0262(18) -0.0017(19) -0.0180(18)
C57 0.068(2) 0.0497(19) 0.055(2) -0.0205(16) -0.0014(16) -0.0131(16)
N58 0.0587(16) 0.0440(15) 0.0514(15) -0.0141(12) -0.0040(12) -0.0128(12)
C59 0.0545(18) 0.0420(17) 0.0537(19) -0.0168(14) -0.0035(14) -0.0107(14)
C60 0.0490(17) 0.0420(17) 0.0529(19) -0.0141(14) -0.0063(14) -0.0087(13)
N61 0.0681(18) 0.0524(17) 0.0556(17) -0.0203(14) -0.0021(13) -0.0138(13)
N62 0.0664(17) 0.0540(17) 0.0495(16) -0.0178(13) -0.0030(13) -0.0174(13)
C63 0.0573(19) 0.059(2) 0.0503(19) -0.0193(16) -0.0018(15) -0.0200(15)
C64 0.073(2) 0.076(2) 0.060(2) -0.027(2) 0.0037(18) -0.0256(19)
C65 0.088(3) 0.113(4) 0.050(2) -0.029(2) 0.008(2) -0.041(3)
C66 0.087(3) 0.090(3) 0.061(3) 0.000(2) -0.006(2) -0.037(2)
C67 0.088(3) 0.062(2) 0.084(3) -0.009(2) -0.014(2) -0.009(2)
C68 0.077(2) 0.061(2) 0.059(2) -0.0196(18) 0.0026(18) -0.0131(18)
C69 0.0486(17) 0.0425(17) 0.0473(17) -0.0110(14) -0.0078(13) -0.0080(13)
C70 0.0576(19) 0.0457(18) 0.0510(19) -0.0107(15) -0.0043(14) -0.0156(14)
C71 0.062(2) 0.0511(19) 0.0476(18) -0.0115(15) -0.0024(15) -0.0168(15)
C72 0.0547(18) 0.0487(18) 0.0530(19) -0.0171(15) -0.0030(14) -0.0141(14)
C73 0.078(2) 0.0455(18) 0.060(2) -0.0108(16) -0.0062(17) -0.0220(16)
C74 0.073(2) 0.0460(18) 0.0454(18) -0.0072(14) -0.0053(15) -0.0149(16)
C75 0.065(2) 0.060(2) 0.059(2) -0.0215(18) -0.0059(17) -0.0157(17)
O76 0.133(2) 0.0744(18) 0.0720(17) -0.0268(14) 0.0005(16) -0.0507(17)
O77 0.109(2) 0.0825(18) 0.0604(16) -0.0322(14) 0.0080(14) -0.0400(16)
C78 0.144(4) 0.104(4) 0.075(3) -0.048(3) 0.008(3) -0.044(3)

loop_
_atom_type_symbol
_atom_type_description
_atom_type_scat_dispersion_real
_atom_type_scat_dispersion_imag
_atom_type_scat_source
C C 0.0033 0.0016 'International Tables Vol C Tables 4.2.6.8 and 6.1.1.4'
H H 0.0000 0.0000 'International Tables Vol C Tables 4.2.6.8 and 6.1.1.4'
N N 0.0061 0.0033 'International Tables Vol C Tables 4.2.6.8 and 6.1.1.4'
O O 0.0106 0.0060 'International Tables Vol C Tables 4.2.6.8 and 6.1.1.4'

loop_
_geom_angle_atom_site_label_1
_geom_angle_atom_site_label_2
_geom_angle_atom_site_label_3
_geom_angle
_geom_angle_site_symmetry_1
_geom_angle_site_symmetry_3
_geom_angle_publ_flag
N28 N27 C34 103.7(2) . . ?
N27 N28 C29 137.8(3) . . ?
N27 N28 N32 112.8(2) . . ?
N32 N28 C29 109.3(2) . . ?
N28 C29 H29 126.4 . . ?
C30 C29 N28 107.2(3) . . ?
C30 C29 H29 126.4 . . ?
C29 C30 H30 125.3 . . ?
C29 C30 C31 109.5(3) . . ?
C31 C30 H30 125.3 . . ?
N32 C31 C30 106.0(3) . . ?
N35 C31 C30 129.9(3) . . ?
N35 C31 N32 124.0(3) . . ?
N28 N32 C31 108.0(2) . . ?
C33 N32 N28 106.7(2) . . ?
C33 N32 C31 145.2(3) . . ?
N32 C33 H33 127.2 . . ?
N32 C33 C34 105.5(2) . . ?
C34 C33 H33 127.2 . . ?
N27 C34 C33 111.3(2) . . ?
N27 C34 C43 120.2(3) . . ?
C33 C34 C43 128.5(3) . . ?
N36 N35 C31 114.5(2) . . ?
N35 N36 C37 114.0(2) . . ?
C38 C37 N36 124.6(3) . . ?
C42 C37 N36 116.5(3) . . ?
C42 C37 C38 118.9(3) . . ?
C37 C38 H38 120.1 . . ?
C39 C38 C37 119.8(4) . . ?
C39 C38 H38 120.1 . . ?
C38 C39 H39 119.3 . . ?
C40 C39 C38 121.3(4) . . ?
C40 C39 H39 119.3 . . ?
C39 C40 H40 120.5 . . ?
C39 C40 C41 119.0(4) . . ?
C41 C40 H40 120.5 . . ?
C40 C41 H41 119.8 . . ?
C40 C41 C42 120.5(4) . . ?
C42 C41 H41 119.8 . . ?
C37 C42 C41 120.4(4) . . ?
C37 C42 H42 119.8 . . ?
C41 C42 H42 119.8 . . ?
C44 C43 C34 120.9(2) . . ?
C44 C43 C48 118.4(3) . . ?
C48 C43 C34 120.7(3) . . ?
C43 C44 H44 119.5 . . ?
C45 C44 C43 121.0(3) . . ?
C45 C44 H44 119.5 . . ?
C44 C45 H45 119.9 . . ?
C44 C45 C46 120.2(3) . . ?
C46 C45 H45 119.9 . . ?
C45 C46 C49 118.8(3) . . ?
C47 C46 C45 119.1(3) . . ?
C47 C46 C49 122.1(3) . . ?
C46 C47 H47 119.8 . . ?
C48 C47 C46 120.5(3) . . ?
C48 C47 H47 119.8 . . ?
C43 C48 H48 119.6 . . ?
C47 C48 C43 120.8(3) . . ?
C47 C48 H48 119.6 . . ?
O50 C49 C46 124.3(3) . . ?
O50 C49 O51 122.9(3) . . ?
O51 C49 C46 112.8(3) . . ?
C49 O51 C52 117.8(3) . . ?
O51 C52 H52A 109.5 . . ?
O51 C52 H52B 109.5 . . ?
O51 C52 H52C 109.5 . . ?
H52A C52 H52B 109.5 . . ?
H52A C52 H52C 109.5 . . ?
H52B C52 H52C 109.5 . . ?
N2 N1 C8 103.6(2) . . ?
N1 N2 C3 138.1(3) . . ?
N1 N2 N6 113.0(2) . . ?
C3 N2 N6 108.9(3) . . ?
N2 C3 H3 126.0 . . ?
C4 C3 N2 107.9(3) . . ?
C4 C3 H3 126.0 . . ?
C3 C4 H4 125.5 . . ?
C3 C4 C5 108.9(3) . . ?
C5 C4 H4 125.5 . . ?
N6 C5 C4 105.8(3) . . ?
N9 C5 C4 129.3(3) . . ?
N9 C5 N6 124.7(3) . . ?
N2 N6 C5 108.4(2) . . ?
C7 N6 N2 106.1(2) . . ?
C7 N6 C5 145.5(3) . . ?
N6 C7 H7 127.2 . . ?
N6 C7 C8 105.7(3) . . ?
C8 C7 H7 127.2 . . ?
N1 C8 C7 111.7(3) . . ?
N1 C8 C17 120.0(3) . . ?
C7 C8 C17 128.3(3) . . ?
N10 N9 C5 114.4(3) . . ?
N9 N10 C11 113.6(3) . . ?
C12 C11 N10 124.4(3) . . ?
C16 C11 N10 116.2(3) . . ?
C16 C11 C12 119.4(3) . . ?
C11 C12 H12 120.6 . . ?
C13 C12 C11 118.9(4) . . ?
C13 C12 H12 120.6 . . ?
C12 C13 H13 119.0 . . ?
C14 C13 C12 121.9(4) . . ?
C14 C13 H13 119.0 . . ?
C13 C14 H14 120.3 . . ?
C13 C14 C15 119.5(4) . . ?
C15 C14 H14 120.3 . . ?
C14 C15 H15 120.1 . . ?
C14 C15 C16 119.7(4) . . ?
C16 C15 H15 120.1 . . ?
C11 C16 C15 120.6(4) . . ?
C11 C16 H16 119.7 . . ?
C15 C16 H16 119.7 . . ?
C18 C17 C8 121.6(3) . . ?
C18 C17 C22 118.0(3) . . ?
C22 C17 C8 120.4(3) . . ?
C17 C18 H18 119.5 . . ?
C19 C18 C17 121.0(3) . . ?
C19 C18 H18 119.5 . . ?
C18 C19 H19 119.6 . . ?
C18 C19 C20 120.8(3) . . ?
C20 C19 H19 119.6 . . ?
C19 C20 C21 118.3(3) . . ?
C19 C20 C23 119.0(3) . . ?
C21 C20 C23 122.7(3) . . ?
C20 C21 H21 119.6 . . ?
C22 C21 C20 120.9(3) . . ?
C22 C21 H21 119.6 . . ?
C17 C22 H22 119.5 . . ?
C21 C22 C17 121.1(3) . . ?
C21 C22 H22 119.5 . . ?
O24 C23 C20 124.4(3) . . ?
O24 C23 O25 123.3(3) . . ?
O25 C23 C20 112.3(3) . . ?
C23 O25 C26 115.9(3) . . ?
O25 C26 H26A 109.5 . . ?
O25 C26 H26B 109.5 . . ?
O25 C26 H26C 109.5 . . ?
H26A C26 H26B 109.5 . . ?
H26A C26 H26C 109.5 . . ?
H26B C26 H26C 109.5 . . ?
N54 N53 C60 103.7(2) . . ?
N53 N54 C55 138.3(3) . . ?
N53 N54 N58 112.4(2) . . ?
N58 N54 C55 109.3(3) . . ?
N54 C55 H55 126.5 . . ?
C56 C55 N54 106.9(3) . . ?
C56 C55 H55 126.5 . . ?
C55 C56 H56 125.1 . . ?
C55 C56 C57 109.8(3) . . ?
C57 C56 H56 125.1 . . ?
N58 C57 C56 105.8(3) . . ?
N61 C57 C56 130.9(3) . . ?
N61 C57 N58 123.2(3) . . ?
N54 N58 C57 108.2(2) . . ?
C59 N58 N54 106.8(2) . . ?
C59 N58 C57 145.0(3) . . ?
N58 C59 H59 127.5 . . ?
N58 C59 C60 105.0(3) . . ?
C60 C59 H59 127.5 . . ?
N53 C60 C59 112.1(3) . . ?
N53 C60 C69 120.5(3) . . ?
C59 C60 C69 127.4(3) . . ?
N62 N61 C57 113.8(3) . . ?
N61 N62 C63 114.5(2) . . ?
C64 C63 N62 124.7(3) . . ?
C68 C63 N62 116.3(3) . . ?
C68 C63 C64 119.1(3) . . ?
C63 C64 H64 120.4 . . ?
C65 C64 C63 119.2(4) . . ?
C65 C64 H64 120.4 . . ?
C64 C65 H65 119.1 . . ?
C66 C65 C64 121.7(4) . . ?
C66 C65 H65 119.1 . . ?
C65 C66 H66 120.5 . . ?
C67 C66 C65 119.0(4) . . ?
C67 C66 H66 120.5 . . ?
C66 C67 H67 119.6 . . ?
C66 C67 C68 120.9(4) . . ?
C68 C67 H67 119.6 . . ?
C63 C68 H68 119.9 . . ?
C67 C68 C63 120.1(3) . . ?
C67 C68 H68 119.9 . . ?
C70 C69 C60 120.7(3) . . ?
C70 C69 C74 118.8(3) . . ?
C74 C69 C60 120.4(3) . . ?
C69 C70 H70 119.7 . . ?
C71 C70 C69 120.7(3) . . ?
C71 C70 H70 119.7 . . ?
C70 C71 H71 119.9 . . ?
C70 C71 C72 120.2(3) . . ?
C72 C71 H71 119.9 . . ?
C71 C72 C73 119.1(3) . . ?
C71 C72 C75 122.5(3) . . ?
C73 C72 C75 118.3(3) . . ?
C72 C73 H73 119.8 . . ?
C74 C73 C72 120.4(3) . . ?
C74 C73 H73 119.8 . . ?
C69 C74 H74 119.6 . . ?
C73 C74 C69 120.8(3) . . ?
C73 C74 H74 119.6 . . ?
O76 C75 C72 123.8(3) . . ?
O76 C75 O77 123.1(3) . . ?
O77 C75 C72 113.1(3) . . ?
C75 O77 C78 115.4(3) . . ?
O77 C78 H78A 109.5 . . ?
O77 C78 H78B 109.5 . . ?
O77 C78 H78C 109.5 . . ?
H78A C78 H78B 109.5 . . ?
H78A C78 H78C 109.5 . . ?
H78B C78 H78C 109.5 . . ?

loop_
_geom_bond_atom_site_label_1
_geom_bond_atom_site_label_2
_geom_bond_distance
_geom_bond_site_symmetry_2
_geom_bond_publ_flag
N27 N28 1.325(3) . ?
N27 C34 1.369(3) . ?
N28 C29 1.378(4) . ?
N28 N32 1.366(3) . ?
C29 H29 0.9300 . ?
C29 C30 1.355(4) . ?
C30 H30 0.9300 . ?
C30 C31 1.402(4) . ?
C31 N32 1.392(3) . ?
C31 N35 1.354(4) . ?
N32 C33 1.358(3) . ?
C33 H33 0.9300 . ?
C33 C34 1.380(4) . ?
C34 C43 1.464(4) . ?
N35 N36 1.283(3) . ?
N36 C37 1.411(4) . ?
C37 C38 1.385(4) . ?
C37 C42 1.375(5) . ?
C38 H38 0.9300 . ?
C38 C39 1.377(5) . ?
C39 H39 0.9300 . ?
C39 C40 1.365(6) . ?
C40 H40 0.9300 . ?
C40 C41 1.369(6) . ?
C41 H41 0.9300 . ?
C41 C42 1.383(5) . ?
C42 H42 0.9300 . ?
C43 C44 1.390(4) . ?
C43 C48 1.396(4) . ?
C44 H44 0.9300 . ?
C44 C45 1.380(4) . ?
C45 H45 0.9300 . ?
C45 C46 1.395(4) . ?
C46 C47 1.391(4) . ?
C46 C49 1.485(4) . ?
C47 H47 0.9300 . ?
C47 C48 1.376(4) . ?
C48 H48 0.9300 . ?
C49 O50 1.208(4) . ?
C49 O51 1.327(4) . ?
O51 C52 1.439(4) . ?
C52 H52A 0.9600 . ?
C52 H52B 0.9600 . ?
C52 H52C 0.9600 . ?
N1 N2 1.332(4) . ?
N1 C8 1.363(4) . ?
N2 C3 1.367(4) . ?
N2 N6 1.368(3) . ?
C3 H3 0.9300 . ?
C3 C4 1.358(5) . ?
C4 H4 0.9300 . ?
C4 C5 1.407(4) . ?
C5 N6 1.388(4) . ?
C5 N9 1.343(4) . ?
N6 C7 1.365(4) . ?
C7 H7 0.9300 . ?
C7 C8 1.378(4) . ?
C8 C17 1.472(4) . ?
N9 N10 1.285(3) . ?
N10 C11 1.422(4) . ?
C11 C12 1.394(5) . ?
C11 C16 1.368(5) . ?
C12 H12 0.9300 . ?
C12 C13 1.369(5) . ?
C13 H13 0.9300 . ?
C13 C14 1.360(6) . ?
C14 H14 0.9300 . ?
C14 C15 1.369(6) . ?
C15 H15 0.9300 . ?
C15 C16 1.388(5) . ?
C16 H16 0.9300 . ?
C17 C18 1.383(4) . ?
C17 C22 1.390(4) . ?
C18 H18 0.9300 . ?
C18 C19 1.371(4) . ?
C19 H19 0.9300 . ?
C19 C20 1.384(4) . ?
C20 C21 1.387(4) . ?
C20 C23 1.492(5) . ?
C21 H21 0.9300 . ?
C21 C22 1.364(4) . ?
C22 H22 0.9300 . ?
C23 O24 1.210(4) . ?
C23 O25 1.338(4) . ?
O25 C26 1.441(4) . ?
C26 H26A 0.9600 . ?
C26 H26B 0.9600 . ?
C26 H26C 0.9600 . ?
N53 N54 1.332(3) . ?
N53 C60 1.360(4) . ?
N54 C55 1.380(4) . ?
N54 N58 1.368(3) . ?
C55 H55 0.9300 . ?
C55 C56 1.360(5) . ?
C56 H56 0.9300 . ?
C56 C57 1.399(4) . ?
C57 N58 1.392(4) . ?
C57 N61 1.355(4) . ?
N58 C59 1.364(4) . ?
C59 H59 0.9300 . ?
C59 C60 1.377(4) . ?
C60 C69 1.465(4) . ?
N61 N62 1.281(3) . ?
N62 C63 1.414(4) . ?
C63 C64 1.390(4) . ?
C63 C68 1.384(4) . ?
C64 H64 0.9300 . ?
C64 C65 1.374(5) . ?
C65 H65 0.9300 . ?
C65 C66 1.370(6) . ?
C66 H66 0.9300 . ?
C66 C67 1.361(6) . ?
C67 H67 0.9300 . ?
C67 C68 1.379(5) . ?
C68 H68 0.9300 . ?
C69 C70 1.386(4) . ?
C69 C74 1.388(4) . ?
C70 H70 0.9300 . ?
C70 C71 1.383(4) . ?
C71 H71 0.9300 . ?
C71 C72 1.388(4) . ?
C72 C73 1.389(4) . ?
C72 C75 1.479(4) . ?
C73 H73 0.9300 . ?
C73 C74 1.375(4) . ?
C74 H74 0.9300 . ?
C75 O76 1.207(4) . ?
C75 O77 1.324(4) . ?
O77 C78 1.437(4) . ?
C78 H78A 0.9600 . ?
C78 H78B 0.9600 . ?
C78 H78C 0.9600 . ?

loop_
_geom_torsion_atom_site_label_1
_geom_torsion_atom_site_label_2
_geom_torsion_atom_site_label_3
_geom_torsion_atom_site_label_4
_geom_torsion
_geom_torsion_site_symmetry_1
_geom_torsion_site_symmetry_2
_geom_torsion_site_symmetry_3
_geom_torsion_site_symmetry_4
_geom_torsion_publ_flag
N27 N28 C29 C30 176.0(3) . . . . ?
N27 N28 N32 C31 -177.5(2) . . . . ?
N27 N28 N32 C33 -0.3(3) . . . . ?
N27 C34 C43 C44 10.7(4) . . . . ?
N27 C34 C43 C48 -168.6(3) . . . . ?
N28 N27 C34 C33 0.6(3) . . . . ?
N28 N27 C34 C43 178.3(2) . . . . ?
N28 C29 C30 C31 0.2(4) . . . . ?
N28 N32 C33 C34 0.6(3) . . . . ?
C29 N28 N32 C31 -0.4(3) . . . . ?
C29 N28 N32 C33 176.8(2) . . . . ?
C29 C30 C31 N32 -0.5(4) . . . . ?
C29 C30 C31 N35 176.9(3) . . . . ?
C30 C31 N32 N28 0.5(3) . . . . ?
C30 C31 N32 C33 -174.7(4) . . . . ?
C30 C31 N35 N36 -173.8(3) . . . . ?
C31 N32 C33 C34 175.9(4) . . . . ?
C31 N35 N36 C37 -179.7(2) . . . . ?
N32 N28 C29 C30 0.1(3) . . . . ?
N32 C31 N35 N36 3.1(4) . . . . ?
N32 C33 C34 N27 -0.8(3) . . . . ?
N32 C33 C34 C43 -178.2(3) . . . . ?
C33 C34 C43 C44 -172.0(3) . . . . ?
C33 C34 C43 C48 8.7(4) . . . . ?
C34 N27 N28 C29 -176.0(3) . . . . ?
C34 N27 N28 N32 -0.2(3) . . . . ?
C34 C43 C44 C45 -177.3(3) . . . . ?
C34 C43 C48 C47 178.2(3) . . . . ?
N35 C31 N32 N28 -177.0(3) . . . . ?
N35 C31 N32 C33 7.7(6) . . . . ?
N35 N36 C37 C38 16.3(4) . . . . ?
N35 N36 C37 C42 -165.2(3) . . . . ?
N36 C37 C38 C39 179.3(3) . . . . ?
N36 C37 C42 C41 179.9(3) . . . . ?
C37 C38 C39 C40 0.3(6) . . . . ?
C38 C37 C42 C41 -1.6(6) . . . . ?
C38 C39 C40 C41 -0.8(6) . . . . ?
C39 C40 C41 C42 0.1(7) . . . . ?
C40 C41 C42 C37 1.1(7) . . . . ?
C42 C37 C38 C39 0.9(5) . . . . ?
C43 C44 C45 C46 -1.3(5) . . . . ?
C44 C43 C48 C47 -1.1(4) . . . . ?
C44 C45 C46 C47 -0.3(5) . . . . ?
C44 C45 C46 C49 178.3(3) . . . . ?
C45 C46 C47 C48 1.2(5) . . . . ?
C45 C46 C49 O50 7.7(5) . . . . ?
C45 C46 C49 O51 -173.0(3) . . . . ?
C46 C47 C48 C43 -0.5(5) . . . . ?
C46 C49 O51 C52 176.4(3) . . . . ?
C47 C46 C49 O50 -173.8(3) . . . . ?
C47 C46 C49 O51 5.5(4) . . . . ?
C48 C43 C44 C45 2.0(4) . . . . ?
C49 C46 C47 C48 -177.3(3) . . . . ?
O50 C49 O51 C52 -4.2(5) . . . . ?
N1 N2 C3 C4 177.6(3) . . . . ?
N1 N2 N6 C5 -178.5(2) . . . . ?
N1 N2 N6 C7 -0.3(3) . . . . ?
N1 C8 C17 C18 9.3(4) . . . . ?
N1 C8 C17 C22 -171.4(3) . . . . ?
N2 N1 C8 C7 0.0(3) . . . . ?
N2 N1 C8 C17 179.3(2) . . . . ?
N2 C3 C4 C5 0.7(4) . . . . ?
N2 N6 C7 C8 0.2(3) . . . . ?
C3 N2 N6 C5 0.1(3) . . . . ?
C3 N2 N6 C7 178.4(3) . . . . ?
C3 C4 C5 N6 -0.6(4) . . . . ?
C3 C4 C5 N9 175.4(3) . . . . ?
C4 C5 N6 N2 0.3(3) . . . . ?
C4 C5 N6 C7 -176.8(4) . . . . ?
C4 C5 N9 N10 -173.4(3) . . . . ?
C5 N6 C7 C8 177.4(4) . . . . ?
C5 N9 N10 C11 179.7(2) . . . . ?
N6 N2 C3 C4 -0.5(4) . . . . ?
N6 C5 N9 N10 1.9(4) . . . . ?
N6 C7 C8 N1 -0.2(3) . . . . ?
N6 C7 C8 C17 -179.4(3) . . . . ?
C7 C8 C17 C18 -171.5(3) . . . . ?
C7 C8 C17 C22 7.9(5) . . . . ?
C8 N1 N2 C3 -177.9(4) . . . . ?
C8 N1 N2 N6 0.2(3) . . . . ?
C8 C17 C18 C19 -179.3(3) . . . . ?
C8 C17 C22 C21 179.0(3) . . . . ?
N9 C5 N6 N2 -175.9(3) . . . . ?
N9 C5 N6 C7 7.0(6) . . . . ?
N9 N10 C11 C12 9.5(4) . . . . ?
N9 N10 C11 C16 -172.2(3) . . . . ?
N10 C11 C12 C13 178.5(3) . . . . ?
N10 C11 C16 C15 -178.8(4) . . . . ?
C11 C12 C13 C14 0.0(6) . . . . ?
C12 C11 C16 C15 -0.4(6) . . . . ?
C12 C13 C14 C15 -0.1(7) . . . . ?
C13 C14 C15 C16 -0.1(7) . . . . ?
C14 C15 C16 C11 0.3(7) . . . . ?
C16 C11 C12 C13 0.3(5) . . . . ?
C17 C18 C19 C20 -0.3(5) . . . . ?
C18 C17 C22 C21 -1.6(5) . . . . ?
C18 C19 C20 C21 -0.5(5) . . . . ?
C18 C19 C20 C23 -179.4(3) . . . . ?
C19 C20 C21 C22 0.2(5) . . . . ?
C19 C20 C23 O24 2.6(5) . . . . ?
C19 C20 C23 O25 -177.9(3) . . . . ?
C20 C21 C22 C17 0.8(5) . . . . ?
C20 C23 O25 C26 179.0(3) . . . . ?
C21 C20 C23 O24 -176.2(3) . . . . ?
C21 C20 C23 O25 3.2(5) . . . . ?
C22 C17 C18 C19 1.4(5) . . . . ?
C23 C20 C21 C22 179.1(3) . . . . ?
O24 C23 O25 C26 -1.6(5) . . . . ?
N53 N54 C55 C56 177.4(3) . . . . ?
N53 N54 N58 C57 -178.2(2) . . . . ?
N53 N54 N58 C59 0.3(3) . . . . ?
N53 C60 C69 C70 10.2(4) . . . . ?
N53 C60 C69 C74 -167.2(3) . . . . ?
N54 N53 C60 C59 0.3(3) . . . . ?
N54 N53 C60 C69 179.0(3) . . . . ?
N54 C55 C56 C57 0.1(4) . . . . ?
N54 N58 C59 C60 -0.1(3) . . . . ?
C55 N54 N58 C57 0.0(3) . . . . ?
C55 N54 N58 C59 178.5(3) . . . . ?
C55 C56 C57 N58 -0.1(4) . . . . ?
C55 C56 C57 N61 177.5(3) . . . . ?
C56 C57 N58 N54 0.1(3) . . . . ?
C56 C57 N58 C59 -177.4(4) . . . . ?
C56 C57 N61 N62 -173.6(3) . . . . ?
C57 N58 C59 C60 177.4(4) . . . . ?
C57 N61 N62 C63 179.1(3) . . . . ?
N58 N54 C55 C56 -0.1(4) . . . . ?
N58 C57 N61 N62 3.6(4) . . . . ?
N58 C59 C60 N53 -0.1(3) . . . . ?
N58 C59 C60 C69 -178.7(3) . . . . ?
C59 C60 C69 C70 -171.3(3) . . . . ?
C59 C60 C69 C74 11.3(5) . . . . ?
C60 N53 N54 C55 -177.8(4) . . . . ?
C60 N53 N54 N58 -0.4(3) . . . . ?
C60 C69 C70 C71 -176.5(3) . . . . ?
C60 C69 C74 C73 177.7(3) . . . . ?
N61 C57 N58 N54 -177.7(3) . . . . ?
N61 C57 N58 C59 4.8(6) . . . . ?
N61 N62 C63 C64 25.4(4) . . . . ?
N61 N62 C63 C68 -156.4(3) . . . . ?
N62 C63 C64 C65 179.6(3) . . . . ?
N62 C63 C68 C67 179.5(3) . . . . ?
C63 C64 C65 C66 0.9(6) . . . . ?
C64 C63 C68 C67 -2.1(5) . . . . ?
C64 C65 C66 C67 -2.5(6) . . . . ?
C65 C66 C67 C68 1.8(6) . . . . ?
C66 C67 C68 C63 0.5(6) . . . . ?
C68 C63 C64 C65 1.4(5) . . . . ?
C69 C70 C71 C72 -1.6(5) . . . . ?
C70 C69 C74 C73 0.2(5) . . . . ?
C70 C71 C72 C73 1.0(5) . . . . ?
C70 C71 C72 C75 -179.8(3) . . . . ?
C71 C72 C73 C74 0.2(5) . . . . ?
C71 C72 C75 O76 -167.5(3) . . . . ?
C71 C72 C75 O77 13.1(5) . . . . ?
C72 C73 C74 C69 -0.8(5) . . . . ?
C72 C75 O77 C78 -177.9(3) . . . . ?
C73 C72 C75 O76 11.8(5) . . . . ?
C73 C72 C75 O77 -167.6(3) . . . . ?
C74 C69 C70 C71 1.0(4) . . . . ?
C75 C72 C73 C74 -179.1(3) . . . . ?
O76 C75 O77 C78 2.7(5) . . . . ?
